data_7130040
loop_
_publ_author_name
'Wang, Wen-Tao'
'Zhang, Sen'
'Tao, Ling-Fei'
'Pan, Zi-Qi'
'Qian, Linghui'
'Liao, Jia-Yu'

_publ_section_title
;
 Cooperative catalysis-enabled C-N bond cleavage of biaryl lactams with
 activated isocyanides
;
_journal_name_full 'Chemical Communications'
_journal_paper_doi 10.1039/D2CC01625G
_journal_year 2022
_chemical_absolute_configuration ad
_chemical_formula_moiety 'C31 H29 N3 O4 S'
_chemical_formula_sum 'C31 H29 N3 O4 S'
_chemical_formula_weight 539.63
_space_group_crystal_system orthorhombic
_space_group_IT_number 18
_space_group_name_Hall 'P 2 2ab'
_space_group_name_H-M_alt 'P 21 21 2'
_atom_sites_solution_hydrogens mixed
_atom_sites_solution_primary dual
_audit_creation_date 2021-08-24
_audit_creation_method
;
Olex2 1.2
(compiled 2018.05.29 svn.r3508 for OlexSys, GUI svn.r5506)
;
_audit_update_record
;
2021-11-29 deposited with the CCDC.	2022-05-03 downloaded from the CCDC.
;
_cell_angle_alpha 90
_cell_angle_beta 90
_cell_angle_gamma 90
_cell_formula_units_Z 4
_cell_length_a 9.5543(5)
_cell_length_b 30.4522(16)
_cell_length_c 9.4819(4)
_cell_measurement_reflns_used 9840
_cell_measurement_temperature 170(2)
_cell_measurement_theta_max 27.09
_cell_measurement_theta_min 2.23
_cell_volume 2758.8(2)
_computing_cell_refinement 'SAINT V8.40B (?, 2016)'
_computing_data_reduction 'SAINT V8.40B (?, 2016)'
_computing_molecular_graphics 'Olex2 (Dolomanov et al., 2009)'
_computing_publication_material 'Olex2 (Dolomanov et al., 2009)'
_computing_structure_refinement 'ShelXL (Sheldrick, 2015)'
_computing_structure_solution 'ShelXT (Sheldrick, 2015)'
_diffrn_ambient_temperature 170.0
_diffrn_measured_fraction_theta_full 0.999
_diffrn_measured_fraction_theta_max 0.997
_diffrn_measurement_device_type 'Bruker APEX-II CCD'
_diffrn_measurement_method '\f and \w scans'
_diffrn_radiation_type MoK\a
_diffrn_radiation_wavelength 0.71073
_diffrn_reflns_av_R_equivalents 0.0550
_diffrn_reflns_av_unetI/netI 0.0330
_diffrn_reflns_Laue_measured_fraction_full 0.999
_diffrn_reflns_Laue_measured_fraction_max 0.997
_diffrn_reflns_limit_h_max 12
_diffrn_reflns_limit_h_min -12
_diffrn_reflns_limit_k_max 39
_diffrn_reflns_limit_k_min -39
_diffrn_reflns_limit_l_max 12
_diffrn_reflns_limit_l_min -10
_diffrn_reflns_number 42157
_diffrn_reflns_point_group_measured_fraction_full 1.000
_diffrn_reflns_point_group_measured_fraction_max 0.997
_diffrn_reflns_theta_full 25.242
_diffrn_reflns_theta_max 27.145
_diffrn_reflns_theta_min 2.148
_diffrn_standards_number 0
_exptl_absorpt_coefficient_mu 0.159
_exptl_absorpt_correction_T_max 0.7455
_exptl_absorpt_correction_T_min 0.6622
_exptl_absorpt_correction_type multi-scan
_exptl_absorpt_process_details
;
SADABS-2016/2 (Bruker,2016/2) was used for absorption correction.
wR2(int) was 0.1538 before and 0.0598 after correction.
The Ratio of minimum to maximum transmission is 0.8883.
The \l/2 correction factor is Not present.
;
_exptl_crystal_colour colourless
_exptl_crystal_colour_primary colourless
_exptl_crystal_density_diffrn 1.299
_exptl_crystal_description plate
_exptl_crystal_F_000 1136
_exptl_crystal_size_max 0.49
_exptl_crystal_size_mid 0.32
_exptl_crystal_size_min 0.09
_refine_diff_density_max 0.193
_refine_diff_density_min -0.268
_refine_diff_density_rms 0.042
_refine_ls_abs_structure_details
;
 Flack x determined using 2286 quotients [(I+)-(I-)]/[(I+)+(I-)]
 (Parsons, Flack and Wagner, Acta Cryst. B69 (2013) 249-259).
;
_refine_ls_abs_structure_Flack 0.02(3)
_refine_ls_extinction_method none
_refine_ls_goodness_of_fit_ref 1.069
_refine_ls_hydrogen_treatment mixed
_refine_ls_matrix_type full
_refine_ls_number_parameters 360
_refine_ls_number_reflns 6095
_refine_ls_number_restraints 1
_refine_ls_restrained_S_all 1.069
_refine_ls_R_factor_all 0.0381
_refine_ls_R_factor_gt 0.0335
_refine_ls_shift/su_max 0.002
_refine_ls_shift/su_mean 0.000
_refine_ls_structure_factor_coef Fsqd
_refine_ls_weighting_details 'w=1/[\s^2^(Fo^2^)+(0.0348P)^2^+0.5170P] where P=(Fo^2^+2Fc^2^)/3'
_refine_ls_weighting_scheme calc
_refine_ls_wR_factor_gt 0.0775
_refine_ls_wR_factor_ref 0.0802
_reflns_Friedel_coverage 0.757
_reflns_Friedel_fraction_full 1.000
_reflns_Friedel_fraction_max 0.996
_reflns_number_gt 5626
_reflns_number_total 6095
_reflns_threshold_expression 'I > 2\s(I)'
_cod_data_source_file d2cc01625g2.cif
_cod_data_source_block 210824_tlf_1
_cod_database_code 7130040
_shelx_shelxl_version_number 2018/3
_shelx_space_group_comment
;
The symmetry employed for this shelxl refinement is uniquely defined
by the following loop, which should always be used as a source of
symmetry information in preference to the above space-group names.
They are only intended as comments.
;
_shelx_estimated_absorpt_t_max 0.986
_shelx_estimated_absorpt_t_min 0.926
_olex2_refinement_description
;
1. Fixed Uiso
 At 1.2 times of:
  All C(H) groups
 At 1.5 times of:
  All C(H,H,H) groups
2. Restrained distances
 N3-H3
 0.88 with sigma of 0.02
3.a Aromatic/amide H refined with riding coordinates:
 C1(H1), C2(H2), C3(H3A), C4(H4), C7(H7), C8(H8), C12(H12), C19(H19), C21(H21),
  C24(H24), C25(H25), C27(H27), C28(H28)
3.b Idealised Me refined as rotating group:
 C15(H15A,H15B,H15C), C16(H16A,H16B,H16C), C29(H29A,H29B,H29C), C30(H30A,H30B,
 H30C), C31(H31A,H31B,H31C)
;
_olex2_submission_special_instructions 'No special instructions were received'

loop_
_space_group_symop_operation_xyz
'x, y, z'
'-x, -y, z'
'-x+1/2, y+1/2, -z'
'x+1/2, -y+1/2, -z'

loop_
_atom_site_label
_atom_site_type_symbol
_atom_site_fract_x
_atom_site_fract_y
_atom_site_fract_z
_atom_site_U_iso_or_equiv
_atom_site_adp_type
_atom_site_occupancy
_atom_site_site_symmetry_order
_atom_site_calc_flag
_atom_site_refinement_flags_posn
_atom_site_refinement_flags_adp
_atom_site_refinement_flags_occupancy
_atom_site_disorder_assembly
_atom_site_disorder_group
S1 S 0.74818(6) 0.64635(2) 0.43741(5) 0.02586(12) Uani 1 1 d . . . . .
O1 O 0.34257(19) 0.54606(5) 0.08019(17) 0.0360(4) Uani 1 1 d . . . . .
O2 O 0.4166(2) 0.57842(6) 0.50090(18) 0.0434(5) Uani 1 1 d . . . . .
O3 O 0.69855(18) 0.63838(5) 0.57723(16) 0.0368(4) Uani 1 1 d . . . . .
O4 O 0.89291(16) 0.63938(5) 0.40512(18) 0.0350(4) Uani 1 1 d . . . . .
N1 N 0.3362(2) 0.49470(6) 0.2477(2) 0.0396(5) Uani 1 1 d . . . . .
N2 N 0.2966(3) 0.51676(7) 0.5569(2) 0.0466(6) Uani 1 1 d . . . . .
N3 N 0.65412(19) 0.61493(6) 0.33626(18) 0.0245(4) Uani 1 1 d D . . . .
C1 C 0.2669(3) 0.75257(8) 0.1882(3) 0.0382(6) Uani 1 1 d . . . . .
H1 H 0.186037 0.765142 0.230261 0.046 Uiso 1 1 calc R . . . .
C2 C 0.3592(3) 0.77891(8) 0.1187(3) 0.0415(6) Uani 1 1 d . . . . .
H2 H 0.341097 0.809478 0.110319 0.050 Uiso 1 1 calc R . . . .
C3 C 0.4812(3) 0.76089(7) 0.0593(3) 0.0364(5) Uani 1 1 d . . . . .
H3A H 0.545336 0.779401 0.011103 0.044 Uiso 1 1 calc R . . . .
C4 C 0.5082(2) 0.71688(7) 0.0705(2) 0.0279(4) Uani 1 1 d . . . . .
H4 H 0.592404 0.705354 0.032036 0.033 Uiso 1 1 calc R . . . .
C5 C 0.4127(2) 0.68824(7) 0.1384(2) 0.0247(4) Uani 1 1 d . . . . .
C6 C 0.2897(2) 0.70667(7) 0.1987(2) 0.0303(5) Uani 1 1 d . . . . .
C7 C 0.1920(2) 0.67876(8) 0.2659(3) 0.0354(5) Uani 1 1 d . . . . .
H7 H 0.111415 0.691031 0.309380 0.042 Uiso 1 1 calc R . . . .
C8 C 0.2121(2) 0.63443(8) 0.2691(3) 0.0334(5) Uani 1 1 d . . . . .
H8 H 0.144584 0.616065 0.313010 0.040 Uiso 1 1 calc R . . . .
C9 C 0.3331(2) 0.61558(7) 0.2074(2) 0.0267(4) Uani 1 1 d . . . . .
C10 C 0.4349(2) 0.64180(7) 0.1465(2) 0.0228(4) Uani 1 1 d . . . . .
C11 C 0.3438(2) 0.56758(7) 0.2085(2) 0.0282(4) Uani 1 1 d . . . . .
C12 C 0.3388(3) 0.50259(8) 0.1157(3) 0.0416(6) Uani 1 1 d . . . . .
H12 H 0.338213 0.479889 0.046992 0.050 Uiso 1 1 calc R . . . .
C13 C 0.3400(3) 0.53619(7) 0.3100(2) 0.0310(5) Uani 1 1 d . . . . .
C14 C 0.3530(3) 0.54507(7) 0.4632(3) 0.0345(5) Uani 1 1 d . . . . .
C15 C 0.3172(5) 0.52558(11) 0.7062(3) 0.0772(12) Uani 1 1 d . . . . .
H15A H 0.399340 0.544487 0.718549 0.116 Uiso 1 1 calc GR . . . .
H15B H 0.331996 0.497836 0.756421 0.116 Uiso 1 1 calc GR . . . .
H15C H 0.234313 0.540357 0.744215 0.116 Uiso 1 1 calc GR . . . .
H3 H 0.569(3) 0.6099(13) 0.372(4) 0.093 Uiso 1 1 d DR . . . .
C16 C 0.2074(4) 0.47961(10) 0.5241(3) 0.0648(10) Uani 1 1 d . . . . .
H16A H 0.175086 0.481882 0.426296 0.097 Uiso 1 1 calc GR . . . .
H16B H 0.126569 0.479527 0.587661 0.097 Uiso 1 1 calc GR . . . .
H16C H 0.260427 0.452309 0.536162 0.097 Uiso 1 1 calc GR . . . .
C17 C 0.5694(2) 0.62255(6) 0.0930(2) 0.0218(4) Uani 1 1 d . . . . .
C18 C 0.6760(2) 0.61165(6) 0.1874(2) 0.0220(4) Uani 1 1 d . . . . .
C19 C 0.8049(2) 0.59643(7) 0.1383(2) 0.0260(4) Uani 1 1 d . . . . .
H19 H 0.876780 0.589367 0.203740 0.031 Uiso 1 1 calc R . . . .
C20 C 0.8291(2) 0.59152(7) -0.0050(2) 0.0287(5) Uani 1 1 d . . . . .
C21 C 0.7218(2) 0.60124(6) -0.0985(2) 0.0279(5) Uani 1 1 d . . . . .
H21 H 0.737200 0.597371 -0.196749 0.033 Uiso 1 1 calc R . . . .
C22 C 0.5924(2) 0.61646(6) -0.0527(2) 0.0253(4) Uani 1 1 d . . . . .
C23 C 0.7106(2) 0.70146(7) 0.3939(2) 0.0253(4) Uani 1 1 d . . . . .
C24 C 0.5945(2) 0.72160(8) 0.4531(2) 0.0324(5) Uani 1 1 d . . . . .
H24 H 0.532786 0.705572 0.512452 0.039 Uiso 1 1 calc R . . . .
C25 C 0.5699(3) 0.76565(8) 0.4240(3) 0.0373(5) Uani 1 1 d . . . . .
H25 H 0.490147 0.779637 0.463582 0.045 Uiso 1 1 calc R . . . .
C26 C 0.6591(3) 0.78951(8) 0.3386(3) 0.0370(5) Uani 1 1 d . . . . .
C27 C 0.7719(3) 0.76807(8) 0.2766(3) 0.0375(5) Uani 1 1 d . . . . .
H27 H 0.831926 0.783818 0.214758 0.045 Uiso 1 1 calc R . . . .
C28 C 0.7981(2) 0.72414(8) 0.3034(2) 0.0312(5) Uani 1 1 d . . . . .
H28 H 0.875293 0.709768 0.260221 0.037 Uiso 1 1 calc R . . . .
C29 C 0.6339(4) 0.83797(9) 0.3120(4) 0.0570(8) Uani 1 1 d . . . . .
H29A H 0.697993 0.855378 0.370170 0.086 Uiso 1 1 calc GR . . . .
H29B H 0.537018 0.845327 0.336501 0.086 Uiso 1 1 calc GR . . . .
H29C H 0.650279 0.844522 0.212186 0.086 Uiso 1 1 calc GR . . . .
C30 C 0.9684(3) 0.57430(9) -0.0569(3) 0.0446(6) Uani 1 1 d . . . . .
H30A H 1.044419 0.591134 -0.013387 0.067 Uiso 1 1 calc GR . . . .
H30B H 0.973413 0.577353 -0.159701 0.067 Uiso 1 1 calc GR . . . .
H30C H 0.977708 0.543256 -0.031346 0.067 Uiso 1 1 calc GR . . . .
C31 C 0.4801(3) 0.62791(8) -0.1576(2) 0.0362(5) Uani 1 1 d . . . . .
H31A H 0.388984 0.618271 -0.121531 0.054 Uiso 1 1 calc GR . . . .
H31B H 0.499408 0.613163 -0.247374 0.054 Uiso 1 1 calc GR . . . .
H31C H 0.478596 0.659767 -0.172247 0.054 Uiso 1 1 calc GR . . . .

loop_
_atom_site_aniso_label
_atom_site_aniso_U_11
_atom_site_aniso_U_22
_atom_site_aniso_U_33
_atom_site_aniso_U_23
_atom_site_aniso_U_13
_atom_site_aniso_U_12
S1 0.0258(2) 0.0301(2) 0.0216(2) 0.00183(19) -0.0032(2) -0.0025(2)
O1 0.0477(10) 0.0317(8) 0.0287(9) -0.0046(7) 0.0012(8) -0.0103(7)
O2 0.0602(13) 0.0382(10) 0.0317(9) -0.0041(7) 0.0038(9) -0.0170(9)
O3 0.0476(10) 0.0421(9) 0.0207(8) 0.0038(6) -0.0041(7) -0.0071(7)
O4 0.0241(8) 0.0396(9) 0.0413(9) 0.0000(7) -0.0068(7) 0.0003(7)
N1 0.0554(14) 0.0258(9) 0.0377(11) -0.0048(8) 0.0066(10) -0.0110(9)
N2 0.0717(16) 0.0352(11) 0.0329(11) 0.0017(9) 0.0111(11) -0.0120(10)
N3 0.0245(9) 0.0285(9) 0.0204(9) 0.0013(7) 0.0006(7) -0.0039(7)
C1 0.0350(13) 0.0351(12) 0.0444(14) -0.0050(10) -0.0056(11) 0.0140(11)
C2 0.0494(15) 0.0252(12) 0.0501(15) -0.0009(10) -0.0103(13) 0.0098(11)
C3 0.0430(13) 0.0278(11) 0.0385(13) 0.0038(10) -0.0062(12) -0.0010(10)
C4 0.0305(11) 0.0266(10) 0.0265(10) 0.0008(9) -0.0009(10) 0.0019(9)
C5 0.0254(10) 0.0268(10) 0.0218(10) -0.0013(8) -0.0043(8) 0.0024(8)
C6 0.0276(12) 0.0334(11) 0.0299(11) -0.0026(9) -0.0037(9) 0.0075(9)
C7 0.0234(11) 0.0435(13) 0.0394(13) -0.0049(10) 0.0032(10) 0.0072(10)
C8 0.0235(11) 0.0392(12) 0.0374(13) 0.0011(10) 0.0046(9) -0.0022(9)
C9 0.0249(11) 0.0301(11) 0.0252(10) -0.0008(8) -0.0014(9) -0.0013(9)
C10 0.0228(10) 0.0261(10) 0.0194(9) -0.0003(8) -0.0021(8) 0.0016(8)
C11 0.0272(11) 0.0301(11) 0.0273(11) -0.0038(8) 0.0023(9) -0.0053(9)
C12 0.0598(17) 0.0278(11) 0.0373(13) -0.0072(10) 0.0040(12) -0.0118(12)
C13 0.0337(12) 0.0269(11) 0.0323(12) -0.0025(9) 0.0044(10) -0.0067(9)
C14 0.0412(13) 0.0287(11) 0.0336(13) -0.0010(9) 0.0046(10) -0.0035(10)
C15 0.135(4) 0.0616(19) 0.0348(16) 0.0043(14) 0.013(2) -0.019(2)
C16 0.095(3) 0.0444(15) 0.0551(19) -0.0037(13) 0.0312(18) -0.0283(17)
C17 0.0246(10) 0.0179(9) 0.0230(10) -0.0007(7) 0.0024(8) 0.0002(8)
C18 0.0258(10) 0.0187(9) 0.0213(10) 0.0017(7) 0.0017(8) -0.0024(8)
C19 0.0246(10) 0.0238(10) 0.0297(11) 0.0034(8) -0.0002(9) 0.0013(8)
C20 0.0297(12) 0.0230(10) 0.0333(11) 0.0023(8) 0.0090(9) 0.0034(9)
C21 0.0394(13) 0.0230(10) 0.0213(10) 0.0012(7) 0.0077(9) 0.0023(9)
C22 0.0326(11) 0.0215(10) 0.0219(10) 0.0021(8) 0.0007(9) 0.0006(8)
C23 0.0253(11) 0.0285(10) 0.0220(10) -0.0018(8) -0.0028(8) -0.0038(8)
C24 0.0323(12) 0.0380(12) 0.0269(11) -0.0010(9) 0.0077(10) -0.0029(10)
C25 0.0388(13) 0.0388(13) 0.0343(13) -0.0077(10) 0.0066(11) 0.0068(10)
C26 0.0427(14) 0.0311(12) 0.0372(13) -0.0012(9) -0.0016(11) -0.0003(10)
C27 0.0338(13) 0.0341(11) 0.0445(13) 0.0052(10) 0.0062(11) -0.0057(10)
C28 0.0241(10) 0.0351(12) 0.0344(12) 0.0023(9) 0.0045(9) -0.0005(9)
C29 0.069(2) 0.0323(13) 0.070(2) 0.0013(13) 0.0105(17) 0.0052(13)
C30 0.0392(14) 0.0489(15) 0.0458(15) 0.0017(12) 0.0157(13) 0.0133(11)
C31 0.0439(14) 0.0414(13) 0.0233(11) -0.0022(9) -0.0043(10) 0.0075(11)

loop_
_atom_type_symbol
_atom_type_description
_atom_type_scat_dispersion_real
_atom_type_scat_dispersion_imag
_atom_type_scat_source
C C 0.0033 0.0016 'International Tables Vol C Tables 4.2.6.8 and 6.1.1.4'
H H 0.0000 0.0000 'International Tables Vol C Tables 4.2.6.8 and 6.1.1.4'
N N 0.0061 0.0033 'International Tables Vol C Tables 4.2.6.8 and 6.1.1.4'
O O 0.0106 0.0060 'International Tables Vol C Tables 4.2.6.8 and 6.1.1.4'
S S 0.1246 0.1234 'International Tables Vol C Tables 4.2.6.8 and 6.1.1.4'

loop_
_geom_angle_atom_site_label_1
_geom_angle_atom_site_label_2
_geom_angle_atom_site_label_3
_geom_angle
_geom_angle_site_symmetry_1
_geom_angle_site_symmetry_3
_geom_angle_publ_flag
O3 S1 O4 119.57(10) . . ?
O3 S1 N3 105.30(9) . . ?
O3 S1 C23 108.11(10) . . ?
O4 S1 N3 108.68(10) . . ?
O4 S1 C23 106.72(10) . . ?
N3 S1 C23 108.01(9) . . ?
C12 O1 C11 104.04(17) . . ?
C12 N1 C13 104.2(2) . . ?
C14 N2 C15 118.0(2) . . ?
C14 N2 C16 126.2(2) . . ?
C16 N2 C15 115.6(2) . . ?
S1 N3 H3 112(3) . . ?
C18 N3 S1 122.85(15) . . ?
C18 N3 H3 120(3) . . ?
C2 C1 H1 119.5 . . ?
C2 C1 C6 121.0(2) . . ?
C6 C1 H1 119.5 . . ?
C1 C2 H2 120.0 . . ?
C1 C2 C3 120.0(2) . . ?
C3 C2 H2 120.0 . . ?
C2 C3 H3A 119.7 . . ?
C4 C3 C2 120.5(2) . . ?
C4 C3 H3A 119.7 . . ?
C3 C4 H4 119.5 . . ?
C3 C4 C5 121.1(2) . . ?
C5 C4 H4 119.5 . . ?
C4 C5 C6 118.16(19) . . ?
C4 C5 C10 122.47(19) . . ?
C6 C5 C10 119.4(2) . . ?
C1 C6 C5 119.2(2) . . ?
C7 C6 C1 121.5(2) . . ?
C7 C6 C5 119.3(2) . . ?
C6 C7 H7 119.6 . . ?
C8 C7 C6 120.8(2) . . ?
C8 C7 H7 119.6 . . ?
C7 C8 H8 119.8 . . ?
C7 C8 C9 120.4(2) . . ?
C9 C8 H8 119.8 . . ?
C8 C9 C11 117.28(19) . . ?
C10 C9 C8 120.78(19) . . ?
C10 C9 C11 121.9(2) . . ?
C5 C10 C17 119.62(18) . . ?
C9 C10 C5 119.20(19) . . ?
C9 C10 C17 121.16(18) . . ?
O1 C11 C9 117.81(19) . . ?
C13 C11 O1 106.89(18) . . ?
C13 C11 C9 134.9(2) . . ?
O1 C12 H12 122.4 . . ?
N1 C12 O1 115.2(2) . . ?
N1 C12 H12 122.4 . . ?
N1 C13 C14 125.6(2) . . ?
C11 C13 N1 109.7(2) . . ?
C11 C13 C14 124.4(2) . . ?
O2 C14 N2 122.0(2) . . ?
O2 C14 C13 118.3(2) . . ?
N2 C14 C13 119.7(2) . . ?
N2 C15 H15A 109.5 . . ?
N2 C15 H15B 109.5 . . ?
N2 C15 H15C 109.5 . . ?
H15A C15 H15B 109.5 . . ?
H15A C15 H15C 109.5 . . ?
H15B C15 H15C 109.5 . . ?
N2 C16 H16A 109.5 . . ?
N2 C16 H16B 109.5 . . ?
N2 C16 H16C 109.5 . . ?
H16A C16 H16B 109.5 . . ?
H16A C16 H16C 109.5 . . ?
H16B C16 H16C 109.5 . . ?
C18 C17 C10 120.05(18) . . ?
C18 C17 C22 118.84(19) . . ?
C22 C17 C10 121.08(18) . . ?
C17 C18 N3 120.61(19) . . ?
C19 C18 N3 118.75(19) . . ?
C19 C18 C17 120.62(19) . . ?
C18 C19 H19 119.7 . . ?
C20 C19 C18 120.6(2) . . ?
C20 C19 H19 119.7 . . ?
C19 C20 C21 118.7(2) . . ?
C19 C20 C30 120.2(2) . . ?
C21 C20 C30 121.1(2) . . ?
C20 C21 H21 119.1 . . ?
C20 C21 C22 121.9(2) . . ?
C22 C21 H21 119.1 . . ?
C17 C22 C31 120.36(19) . . ?
C21 C22 C17 119.3(2) . . ?
C21 C22 C31 120.34(19) . . ?
C24 C23 S1 119.28(17) . . ?
C28 C23 S1 119.77(17) . . ?
C28 C23 C24 120.9(2) . . ?
C23 C24 H24 120.6 . . ?
C23 C24 C25 118.8(2) . . ?
C25 C24 H24 120.6 . . ?
C24 C25 H25 119.4 . . ?
C26 C25 C24 121.3(2) . . ?
C26 C25 H25 119.4 . . ?
C25 C26 C27 118.6(2) . . ?
C25 C26 C29 120.7(3) . . ?
C27 C26 C29 120.7(2) . . ?
C26 C27 H27 119.5 . . ?
C28 C27 C26 121.1(2) . . ?
C28 C27 H27 119.5 . . ?
C23 C28 C27 119.1(2) . . ?
C23 C28 H28 120.4 . . ?
C27 C28 H28 120.4 . . ?
C26 C29 H29A 109.5 . . ?
C26 C29 H29B 109.5 . . ?
C26 C29 H29C 109.5 . . ?
H29A C29 H29B 109.5 . . ?
H29A C29 H29C 109.5 . . ?
H29B C29 H29C 109.5 . . ?
C20 C30 H30A 109.5 . . ?
C20 C30 H30B 109.5 . . ?
C20 C30 H30C 109.5 . . ?
H30A C30 H30B 109.5 . . ?
H30A C30 H30C 109.5 . . ?
H30B C30 H30C 109.5 . . ?
C22 C31 H31A 109.5 . . ?
C22 C31 H31B 109.5 . . ?
C22 C31 H31C 109.5 . . ?
H31A C31 H31B 109.5 . . ?
H31A C31 H31C 109.5 . . ?
H31B C31 H31C 109.5 . . ?

loop_
_geom_bond_atom_site_label_1
_geom_bond_atom_site_label_2
_geom_bond_distance
_geom_bond_site_symmetry_2
_geom_bond_publ_flag
S1 O3 1.4288(16) . ?
S1 O4 1.4321(17) . ?
S1 N3 1.6257(18) . ?
S1 C23 1.765(2) . ?
O1 C11 1.382(3) . ?
O1 C12 1.366(3) . ?
O2 C14 1.236(3) . ?
N1 C12 1.274(3) . ?
N1 C13 1.396(3) . ?
N2 C14 1.350(3) . ?
N2 C15 1.454(4) . ?
N2 C16 1.450(4) . ?
N3 H3 0.89(2) . ?
N3 C18 1.431(3) . ?
C1 H1 0.9500 . ?
C1 C2 1.362(4) . ?
C1 C6 1.418(3) . ?
C2 H2 0.9500 . ?
C2 C3 1.406(4) . ?
C3 H3A 0.9500 . ?
C3 C4 1.369(3) . ?
C4 H4 0.9500 . ?
C4 C5 1.417(3) . ?
C5 C6 1.423(3) . ?
C5 C10 1.432(3) . ?
C6 C7 1.414(3) . ?
C7 H7 0.9500 . ?
C7 C8 1.364(3) . ?
C8 H8 0.9500 . ?
C8 C9 1.417(3) . ?
C9 C10 1.385(3) . ?
C9 C11 1.465(3) . ?
C10 C17 1.501(3) . ?
C11 C13 1.357(3) . ?
C12 H12 0.9500 . ?
C13 C14 1.482(3) . ?
C15 H15A 0.9800 . ?
C15 H15B 0.9800 . ?
C15 H15C 0.9800 . ?
C16 H16A 0.9800 . ?
C16 H16B 0.9800 . ?
C16 H16C 0.9800 . ?
C17 C18 1.396(3) . ?
C17 C22 1.411(3) . ?
C18 C19 1.396(3) . ?
C19 H19 0.9500 . ?
C19 C20 1.387(3) . ?
C20 C21 1.387(3) . ?
C20 C30 1.513(3) . ?
C21 H21 0.9500 . ?
C21 C22 1.390(3) . ?
C22 C31 1.505(3) . ?
C23 C24 1.386(3) . ?
C23 C28 1.383(3) . ?
C24 H24 0.9500 . ?
C24 C25 1.389(3) . ?
C25 H25 0.9500 . ?
C25 C26 1.382(4) . ?
C26 C27 1.390(3) . ?
C26 C29 1.516(3) . ?
C27 H27 0.9500 . ?
C27 C28 1.384(3) . ?
C28 H28 0.9500 . ?
C29 H29A 0.9800 . ?
C29 H29B 0.9800 . ?
C29 H29C 0.9800 . ?
C30 H30A 0.9800 . ?
C30 H30B 0.9800 . ?
C30 H30C 0.9800 . ?
C31 H31A 0.9800 . ?
C31 H31B 0.9800 . ?
C31 H31C 0.9800 . ?

loop_
_geom_torsion_atom_site_label_1
_geom_torsion_atom_site_label_2
_geom_torsion_atom_site_label_3
_geom_torsion_atom_site_label_4
_geom_torsion
_geom_torsion_site_symmetry_1
_geom_torsion_site_symmetry_2
_geom_torsion_site_symmetry_3
_geom_torsion_site_symmetry_4
_geom_torsion_publ_flag
S1 N3 C18 C17 -120.35(19) . . . . ?
S1 N3 C18 C19 61.0(2) . . . . ?
S1 C23 C24 C25 176.66(18) . . . . ?
S1 C23 C28 C27 -176.32(18) . . . . ?
O1 C11 C13 N1 0.0(3) . . . . ?
O1 C11 C13 C14 174.1(2) . . . . ?
O3 S1 N3 C18 -176.88(17) . . . . ?
O3 S1 C23 C24 -30.0(2) . . . . ?
O3 S1 C23 C28 148.95(18) . . . . ?
O4 S1 N3 C18 -47.64(19) . . . . ?
O4 S1 C23 C24 -159.83(17) . . . . ?
O4 S1 C23 C28 19.1(2) . . . . ?
N1 C13 C14 O2 147.4(3) . . . . ?
N1 C13 C14 N2 -32.2(4) . . . . ?
N3 S1 C23 C24 83.47(19) . . . . ?
N3 S1 C23 C28 -97.58(19) . . . . ?
N3 C18 C19 C20 178.10(19) . . . . ?
C1 C2 C3 C4 0.1(4) . . . . ?
C1 C6 C7 C8 176.8(2) . . . . ?
C2 C1 C6 C5 1.5(4) . . . . ?
C2 C1 C6 C7 -177.6(2) . . . . ?
C2 C3 C4 C5 1.7(4) . . . . ?
C3 C4 C5 C6 -1.9(3) . . . . ?
C3 C4 C5 C10 177.2(2) . . . . ?
C4 C5 C6 C1 0.3(3) . . . . ?
C4 C5 C6 C7 179.4(2) . . . . ?
C4 C5 C10 C9 -176.3(2) . . . . ?
C4 C5 C10 C17 5.5(3) . . . . ?
C5 C6 C7 C8 -2.3(4) . . . . ?
C5 C10 C17 C18 99.9(2) . . . . ?
C5 C10 C17 C22 -78.0(2) . . . . ?
C6 C1 C2 C3 -1.7(4) . . . . ?
C6 C5 C10 C9 2.8(3) . . . . ?
C6 C5 C10 C17 -175.38(19) . . . . ?
C6 C7 C8 C9 1.3(4) . . . . ?
C7 C8 C9 C10 1.9(3) . . . . ?
C7 C8 C9 C11 -176.9(2) . . . . ?
C8 C9 C10 C5 -3.9(3) . . . . ?
C8 C9 C10 C17 174.3(2) . . . . ?
C8 C9 C11 O1 115.2(2) . . . . ?
C8 C9 C11 C13 -55.9(4) . . . . ?
C9 C10 C17 C18 -78.2(3) . . . . ?
C9 C10 C17 C22 103.8(2) . . . . ?
C9 C11 C13 N1 171.8(2) . . . . ?
C9 C11 C13 C14 -14.1(4) . . . . ?
C10 C5 C6 C1 -178.9(2) . . . . ?
C10 C5 C6 C7 0.2(3) . . . . ?
C10 C9 C11 O1 -63.5(3) . . . . ?
C10 C9 C11 C13 125.3(3) . . . . ?
C10 C17 C18 N3 5.6(3) . . . . ?
C10 C17 C18 C19 -175.77(18) . . . . ?
C10 C17 C22 C21 175.80(18) . . . . ?
C10 C17 C22 C31 -1.9(3) . . . . ?
C11 O1 C12 N1 0.7(3) . . . . ?
C11 C9 C10 C5 174.77(19) . . . . ?
C11 C9 C10 C17 -7.0(3) . . . . ?
C11 C13 C14 O2 -25.8(4) . . . . ?
C11 C13 C14 N2 154.6(3) . . . . ?
C12 O1 C11 C9 -173.8(2) . . . . ?
C12 O1 C11 C13 -0.4(3) . . . . ?
C12 N1 C13 C11 0.4(3) . . . . ?
C12 N1 C13 C14 -173.6(3) . . . . ?
C13 N1 C12 O1 -0.7(3) . . . . ?
C15 N2 C14 O2 -2.4(4) . . . . ?
C15 N2 C14 C13 177.2(3) . . . . ?
C16 N2 C14 O2 172.7(3) . . . . ?
C16 N2 C14 C13 -7.7(4) . . . . ?
C17 C18 C19 C20 -0.5(3) . . . . ?
C18 C17 C22 C21 -2.2(3) . . . . ?
C18 C17 C22 C31 -179.89(19) . . . . ?
C18 C19 C20 C21 -1.2(3) . . . . ?
C18 C19 C20 C30 -179.0(2) . . . . ?
C19 C20 C21 C22 1.2(3) . . . . ?
C20 C21 C22 C17 0.5(3) . . . . ?
C20 C21 C22 C31 178.2(2) . . . . ?
C22 C17 C18 N3 -176.39(18) . . . . ?
C22 C17 C18 C19 2.2(3) . . . . ?
C23 S1 N3 C18 67.78(19) . . . . ?
C23 C24 C25 C26 -0.5(4) . . . . ?
C24 C23 C28 C27 2.6(3) . . . . ?
C24 C25 C26 C27 2.8(4) . . . . ?
C24 C25 C26 C29 -177.8(3) . . . . ?
C25 C26 C27 C28 -2.4(4) . . . . ?
C26 C27 C28 C23 -0.2(4) . . . . ?
C28 C23 C24 C25 -2.3(3) . . . . ?
C29 C26 C27 C28 178.1(3) . . . . ?
C30 C20 C21 C22 179.0(2) . . . . ?
